data_8103456
loop_
_publ_author_name
'Lutz, H.D.'
'Moeller, H.'

_publ_section_title
;
 Crystal structure of thallium tetrafluoroborate
;
_journal_name_full 'Zeitschrift fuer Kristallographie (149,1979-)'
_journal_page_first 285
_journal_page_last 286
_journal_paper_doi 10.1524/zkri.1992.201.3-4.285
_journal_volume 201
_journal_year 1992
_chemical_formula_sum 'B F4 Tl'
_chemical_name_systematic 'Tl (B F4)'
_space_group_IT_number 62
_symmetry_space_group_name_Hall '-P 2ac 2n'
_symmetry_space_group_name_H-M 'P n m a'
_cell_angle_alpha 90
_cell_angle_beta 90
_cell_angle_gamma 90
_cell_formula_units_Z 4
_cell_length_a 9.207
_cell_length_b 5.7217
_cell_length_c 7.3649
_cell_volume 387.981
_citation_journal_id_ASTM ZEKRDZ
_cod_data_source_file boron0-1_225.cif
_cod_data_source_block B1F4Tl1
_cod_original_cell_volume 387.9807
_cod_original_formula_sum 'B1 F4 Tl1'
_cod_database_code 8103456

loop_
_symmetry_equiv_pos_as_xyz
x,y,z
-x+1/2,-y,z+1/2
x+1/2,-y+1/2,-z+1/2
-x,y+1/2,-z
-x,-y,-z
x-1/2,y,-z-1/2
-x-1/2,y-1/2,z-1/2
x,-y-1/2,z

loop_
_atom_site_label
_atom_site_type_symbol
_atom_site_fract_x
_atom_site_fract_y
_atom_site_fract_z
_atom_site_occupancy
_atom_site_U_iso_or_equiv
Tl1 Tl+1 0.1868 0.25 0.1652 1 0.0
F2 F-1 -0.074 0.25 0.611 1 0.0
B1 B+3 0.063 0.25 0.693 1 0.0
F1 F-1 0.169 0.25 0.565 1 0.0
F3 F-1 0.076 0.054 0.801 1 0.0
